data_7052919
loop_
_publ_author_name
'Fern\'andez-Mato, Antonio'
'Quintela, Jos\'e M.'
'Peinador, Carlos'

_publ_section_title
;
 Novel naphthyridine-based compounds in small molecular non-doped OLEDs:
 synthesis, properties and their versatile applications for organic
 light-emitting diodes
;
_journal_issue 8
_journal_name_full 'New Journal of Chemistry'
_journal_page_first 1634
_journal_paper_doi 10.1039/c2nj40279c
_journal_volume 36
_journal_year 2012
_chemical_formula_sum 'C51 H27 D8 N7.5 O5'
_chemical_formula_weight 840.91
_chemical_name_systematic
;
?
;
_space_group_IT_number 2
_symmetry_cell_setting triclinic
_symmetry_space_group_name_Hall '-P 1'
_symmetry_space_group_name_H-M 'P -1'
_atom_sites_solution_hydrogens geom
_atom_sites_solution_primary direct
_atom_sites_solution_secondary difmap
_audit_creation_method SHELXL-97
_cell_angle_alpha 85.5210(10)
_cell_angle_beta 80.3570(10)
_cell_angle_gamma 88.5340(10)
_cell_formula_units_Z 2
_cell_length_a 9.2902(2)
_cell_length_b 13.6836(3)
_cell_length_c 16.0690(3)
_cell_measurement_reflns_used 5387
_cell_measurement_temperature 100(2)
_cell_measurement_theta_max 56.242
_cell_measurement_theta_min 5.389
_cell_volume 2007.57(7)
_computing_structure_refinement 'SHELXL-97 (Sheldrick, 1997)'
_computing_structure_solution 'SHELXS-97 (Sheldrick, 1990)'
_diffrn_ambient_temperature 100(2)
_diffrn_measured_fraction_theta_full 0.947
_diffrn_measured_fraction_theta_max 0.947
_diffrn_measurement_device_type 'Bruker X8 APEX'
_diffrn_measurement_method 'omega-phi scans'
_diffrn_radiation_monochromator graphite
_diffrn_radiation_source 'fine-focus sealed tube'
_diffrn_radiation_type MoK\a
_diffrn_radiation_wavelength 0.71073
_diffrn_reflns_av_R_equivalents 0.0336
_diffrn_reflns_av_sigmaI/netI 0.0414
_diffrn_reflns_limit_h_max 12
_diffrn_reflns_limit_h_min -11
_diffrn_reflns_limit_k_max 18
_diffrn_reflns_limit_k_min -18
_diffrn_reflns_limit_l_max 20
_diffrn_reflns_limit_l_min -21
_diffrn_reflns_number 25214
_diffrn_reflns_theta_full 28.38
_diffrn_reflns_theta_max 28.38
_diffrn_reflns_theta_min 1.49
_exptl_absorpt_coefficient_mu 0.091
_exptl_absorpt_correction_T_max 0.9945
_exptl_absorpt_correction_T_min 0.9793
_exptl_absorpt_correction_type multi-scan
_exptl_crystal_colour orange
_exptl_crystal_density_diffrn 1.391
_exptl_crystal_density_method 'not measured'
_exptl_crystal_description prism
_exptl_crystal_F_000 867
_exptl_crystal_size_max 0.23
_exptl_crystal_size_mid 0.17
_exptl_crystal_size_min 0.06
_refine_diff_density_max 0.900
_refine_diff_density_min -0.406
_refine_diff_density_rms 0.096
_refine_ls_extinction_method none
_refine_ls_goodness_of_fit_ref 1.062
_refine_ls_hydrogen_treatment mixed
_refine_ls_matrix_type full
_refine_ls_number_parameters 740
_refine_ls_number_reflns 9545
_refine_ls_number_restraints 0
_refine_ls_restrained_S_all 1.062
_refine_ls_R_factor_all 0.0762
_refine_ls_R_factor_gt 0.0533
_refine_ls_shift/su_max 0.000
_refine_ls_shift/su_mean 0.000
_refine_ls_structure_factor_coef Fsqd
_refine_ls_weighting_details 'calc w=1/[\s^2^(Fo^2^)+(0.1006P)^2^+0.3911P] where P=(Fo^2^+2Fc^2^)/3'
_refine_ls_weighting_scheme calc
_refine_ls_wR_factor_gt 0.1468
_refine_ls_wR_factor_ref 0.1686
_reflns_number_gt 7074
_reflns_number_total 9545
_reflns_threshold_expression >2sigma(I)
_cod_data_source_file c2nj40279c.txt
_cod_data_source_block shelxl
_cod_original_sg_symbol_H-M P-1
_cod_original_formula_sum 'C51 H27 D8 N7.50 O5'
_cod_database_code 7052919

loop_
_symmetry_equiv_pos_as_xyz
'x, y, z'
'-x, -y, -z'

loop_
_atom_site_label
_atom_site_type_symbol
_atom_site_fract_x
_atom_site_fract_y
_atom_site_fract_z
_atom_site_U_iso_or_equiv
_atom_site_adp_type
_atom_site_occupancy
_atom_site_symmetry_multiplicity
_atom_site_calc_flag
_atom_site_refinement_flags
_atom_site_disorder_assembly
_atom_site_disorder_group
O4 O 0.1263(2) 0.14292(14) 0.13958(11) 0.0564(6) Uani 1 1 d . . .
N7 N 0.0330(2) 0.20506(13) 0.13128(11) 0.0307(4) Uani 1 1 d . . .
O3 O -0.0450(3) 0.20368(14) 0.07814(12) 0.0562(6) Uani 1 1 d . . .
C51 C 0.0170(3) 0.28645(18) 0.18674(16) 0.0363(5) Uani 1 1 d . . .
N8 N 0.0711(3) 0.0084(2) -0.0231(2) 0.0126(6) Uani 0.25 1 d P . .
C1S C 0.0711(3) 0.0084(2) -0.0231(2) 0.0126(6) Uani 0.25 1 d P . .
O5 O 0.1849(4) -0.0358(3) -0.0040(2) 0.0410(8) Uani 0.50 1 d P . .
O6 O 0.0634(4) 0.0566(3) -0.0723(3) 0.0503(10) Uani 0.50 1 d P . .
D51B D 0.039(3) 0.262(2) 0.2400(19) 0.054(8) Uiso 1 1 d . . .
D51A D -0.082(3) 0.3133(18) 0.1847(16) 0.037(7) Uiso 1 1 d . . .
D51C D 0.082(3) 0.3393(19) 0.1578(16) 0.040(7) Uiso 1 1 d . . .
H19 H -0.049(2) 0.7165(15) 0.0913(14) 0.022(5) Uiso 1 1 d . . .
H22 H -0.402(2) 0.7292(16) 0.3341(14) 0.024(6) Uiso 1 1 d . . .
H29 H 0.152(2) 0.3697(14) 0.3532(12) 0.011(5) Uiso 1 1 d . . .
H20 H -0.251(2) 0.7627(15) 0.1962(13) 0.020(5) Uiso 1 1 d . . .
H26 H -0.240(2) 0.3557(16) 0.5862(14) 0.024(6) Uiso 1 1 d . . .
H23 H -0.442(3) 0.6409(16) 0.4672(15) 0.027(6) Uiso 1 1 d . . .
H30 H 0.196(3) 0.4661(17) 0.2261(15) 0.029(6) Uiso 1 1 d . . .
H25 H -0.378(3) 0.5056(16) 0.5659(14) 0.028(6) Uiso 1 1 d . . .
H36 H 0.096(2) 0.1562(15) 0.6522(14) 0.019(5) Uiso 1 1 d . . .
H7 H 0.573(2) 0.7771(16) -0.3884(14) 0.023(5) Uiso 1 1 d . . .
H47 H 0.168(2) -0.1448(15) 0.6459(13) 0.020(5) Uiso 1 1 d . . .
H43 H 0.386(3) 0.1220(17) 0.6225(15) 0.032(6) Uiso 1 1 d . . .
H6 H 0.687(3) 0.7820(16) -0.2668(14) 0.024(6) Uiso 1 1 d . . .
H46 H 0.261(3) -0.1844(17) 0.7761(15) 0.031(6) Uiso 1 1 d . . .
H35 H -0.026(2) 0.2998(16) 0.6201(14) 0.023(5) Uiso 1 1 d . . .
H8 H 0.400(2) 0.6567(15) -0.3957(14) 0.021(5) Uiso 1 1 d . . .
H12 H 0.186(3) 0.7366(18) 0.0475(16) 0.038(7) Uiso 1 1 d . . .
H5 H 0.619(2) 0.6695(15) -0.1496(14) 0.020(5) Uiso 1 1 d . . .
H11 H 0.343(2) 0.6980(16) -0.0778(14) 0.025(6) Uiso 1 1 d . . .
H45 H 0.402(3) -0.0731(17) 0.8307(16) 0.037(7) Uiso 1 1 d . . .
H44 H 0.462(2) 0.0821(16) 0.7482(14) 0.022(5) Uiso 1 1 d . . .
H50B H 0.326(3) -0.1457(19) 0.1951(17) 0.044(7) Uiso 1 1 d . . .
H49A H 0.084(3) -0.0133(16) 0.2628(13) 0.024(6) Uiso 1 1 d . . .
H50A H 0.194(3) -0.106(2) 0.1458(19) 0.053(8) Uiso 1 1 d . . .
H50C H 0.151(3) -0.180(2) 0.2270(19) 0.059(9) Uiso 1 1 d . . .
H49B H 0.254(3) 0.0148(18) 0.2301(15) 0.031(6) Uiso 1 1 d . . .
H21 H 0.340(3) 0.5381(18) -0.2772(15) 0.036(7) Uiso 1 1 d . . .
C1 C 0.4015(2) 0.35275(13) -0.06736(11) 0.0181(4) Uani 1 1 d . . .
C2 C 0.4628(2) 0.42199(13) -0.13532(10) 0.0169(4) Uani 1 1 d . . .
C3 C 0.4297(2) 0.51981(12) -0.12965(10) 0.0158(3) Uani 1 1 d . . .
C4 C 0.4756(2) 0.59310(12) -0.20231(10) 0.0163(4) Uani 1 1 d . . .
C5 C 0.5787(2) 0.66433(13) -0.20019(11) 0.0175(4) Uani 1 1 d . . .
C6 C 0.6159(2) 0.73173(13) -0.26928(11) 0.0194(4) Uani 1 1 d . . .
C7 C 0.5493(2) 0.72886(13) -0.34011(11) 0.0209(4) Uani 1 1 d . . .
C8 C 0.4466(2) 0.65829(14) -0.34274(11) 0.0220(4) Uani 1 1 d . . .
C9 C 0.4103(2) 0.58999(13) -0.27397(11) 0.0199(4) Uani 1 1 d . . .
C10 C 0.3395(2) 0.54786(13) -0.05404(10) 0.0165(4) Uani 1 1 d . . .
C11 C 0.3037(2) 0.64533(13) -0.03697(11) 0.0194(4) Uani 1 1 d . . .
C12 C 0.2120(2) 0.66497(13) 0.03579(11) 0.0204(4) Uani 1 1 d . . .
C13 C 0.1484(2) 0.58605(13) 0.09101(10) 0.0173(4) Uani 1 1 d . . .
C14 C 0.2801(2) 0.47342(13) 0.00783(10) 0.0164(4) Uani 1 1 d . . .
C15 C 0.5571(2) 0.38522(13) -0.20633(11) 0.0187(4) Uani 1 1 d . . .
C16 C 0.3724(3) 0.18501(19) -0.0189(2) 0.0571(9) Uani 1 1 d . . .
C17A C 0.4398(5) 0.1465(3) 0.0421(3) 0.0305(12) Uani 0.543(7) 1 d P A 1
C17B C 0.4517(6) 0.0957(3) -0.0267(3) 0.0266(13) Uani 0.457(7) 1 d P A 2
C18 C 0.0304(2) 0.60740(12) 0.16192(11) 0.0166(4) Uani 1 1 d . . .
C19 C -0.0660(2) 0.68396(13) 0.14716(11) 0.0199(4) Uani 1 1 d . . .
C20 C -0.1838(2) 0.70672(13) 0.20708(11) 0.0198(4) Uani 1 1 d . . .
C21 C -0.2119(2) 0.65215(12) 0.28525(11) 0.0161(3) Uani 1 1 d . . .
C22 C -0.3349(2) 0.67344(13) 0.34839(12) 0.0194(4) Uani 1 1 d . . .
C23 C -0.3590(2) 0.62210(13) 0.42348(12) 0.0185(4) Uani 1 1 d . . .
C24 C -0.2659(2) 0.54067(12) 0.44261(11) 0.0161(3) Uani 1 1 d . . .
C25 C -0.2946(2) 0.48298(13) 0.51944(11) 0.0175(4) Uani 1 1 d . . .
C26 C -0.2105(2) 0.40057(13) 0.53396(11) 0.0178(4) Uani 1 1 d . . .
C27 C -0.0916(2) 0.37410(12) 0.47380(10) 0.0149(3) Uani 1 1 d . . .
C28 C -0.05260(19) 0.43462(12) 0.39845(10) 0.0141(3) Uani 1 1 d . . .
C29 C 0.0786(2) 0.42159(12) 0.33958(11) 0.0160(3) Uani 1 1 d . . .
C30 C 0.1081(2) 0.47799(12) 0.26572(11) 0.0164(3) Uani 1 1 d . . .
C31 C 0.0088(2) 0.55235(12) 0.24137(10) 0.0153(3) Uani 1 1 d . . .
C32 C -0.11485(19) 0.57373(12) 0.30252(10) 0.0143(3) Uani 1 1 d . . .
C33 C -0.14407(19) 0.51609(12) 0.38170(10) 0.0138(3) Uani 1 1 d . . .
C34 C -0.01267(19) 0.28148(12) 0.49282(11) 0.0151(3) Uani 1 1 d . . .
C35 C 0.0077(2) 0.25550(13) 0.57718(11) 0.0173(4) Uani 1 1 d . . .
C36 C 0.0818(2) 0.17162(13) 0.59497(11) 0.0177(4) Uani 1 1 d . . .
C37 C 0.1341(2) 0.11025(12) 0.52983(11) 0.0159(3) Uani 1 1 d . . .
C38 C 0.2125(2) 0.02074(12) 0.54231(11) 0.0163(3) Uani 1 1 d . . .
C39 C 0.2446(2) -0.03655(12) 0.47487(11) 0.0173(4) Uani 1 1 d . . .
C40 C 0.2012(2) -0.00306(12) 0.39548(11) 0.0167(4) Uani 1 1 d . . .
C41 C 0.10170(19) 0.13863(12) 0.44800(11) 0.0157(3) Uani 1 1 d . . .
C42 C 0.2626(2) -0.00694(13) 0.62419(11) 0.0175(4) Uani 1 1 d . . .
C43 C 0.3508(2) 0.05784(14) 0.65483(12) 0.0223(4) Uani 1 1 d . . .
C44 C 0.4022(2) 0.03438(15) 0.73008(13) 0.0278(4) Uani 1 1 d . . .
C45 C 0.3664(2) -0.05519(16) 0.77507(13) 0.0292(5) Uani 1 1 d . . .
C46 C 0.2802(2) -0.12019(15) 0.74434(13) 0.0264(4) Uani 1 1 d . . .
C47 C 0.2277(2) -0.09689(13) 0.66934(12) 0.0213(4) Uani 1 1 d . . .
C48 C 0.3262(2) -0.12657(13) 0.47938(11) 0.0189(4) Uani 1 1 d . . .
C49 C 0.1927(3) -0.03639(14) 0.25328(12) 0.0244(4) Uani 1 1 d . . .
C50 C 0.2178(3) -0.12446(16) 0.20193(15) 0.0320(5) Uani 1 1 d . . .
N1 N 0.6348(2) 0.35411(12) -0.26123(10) 0.0250(4) Uani 1 1 d . . .
N2 N 0.31299(17) 0.37601(11) 0.00029(9) 0.0184(3) Uani 1 1 d . . .
N3 N 0.18406(17) 0.49290(11) 0.07804(9) 0.0176(3) Uani 1 1 d . . .
N4 N 0.03189(17) 0.22392(10) 0.42984(9) 0.0160(3) Uani 1 1 d . . .
N5 N 0.13674(17) 0.08104(10) 0.38131(9) 0.0166(3) Uani 1 1 d . . .
N6 N 0.39347(19) -0.19793(12) 0.48235(10) 0.0253(4) Uani 1 1 d . . .
O1 O 0.23328(15) -0.06553(9) 0.33507(8) 0.0204(3) Uani 1 1 d . . .
O2 O 0.44072(16) 0.25965(9) -0.07985(8) 0.0247(3) Uani 1 1 d . A .
H17A D 0.402(5) 0.082(4) 0.069(3) 0.037 Uiso 0.543(7) 1 d P A 1
H17B D 0.431(5) 0.212(4) 0.062(3) 0.037 Uiso 0.543(7) 1 d P A 1
H17C D 0.548(6) 0.137(4) 0.022(3) 0.037 Uiso 0.543(7) 1 d P A 1
H17D D 0.408(6) 0.046(4) 0.012(4) 0.037 Uiso 0.457(7) 1 d P A 2
H17E D 0.563(7) 0.102(4) -0.025(4) 0.037 Uiso 0.457(7) 1 d P A 2
H17F D 0.446(7) 0.070(4) -0.070(4) 0.037 Uiso 0.457(7) 1 d P A 2
H16A D 0.274(3) 0.1963(17) -0.0094(15) 0.030 Uiso 1 1 d . . .
H16B D 0.367(3) 0.1117(18) -0.0708(15) 0.030 Uiso 1 1 d . . .

loop_
_atom_site_aniso_label
_atom_site_aniso_U_11
_atom_site_aniso_U_22
_atom_site_aniso_U_33
_atom_site_aniso_U_23
_atom_site_aniso_U_13
_atom_site_aniso_U_12
O4 0.0668(14) 0.0541(11) 0.0384(10) 0.0158(8) 0.0059(9) 0.0330(10)
N7 0.0418(12) 0.0266(9) 0.0220(8) 0.0036(7) -0.0034(8) 0.0059(8)
O3 0.0891(16) 0.0461(10) 0.0433(10) -0.0082(8) -0.0377(11) 0.0036(10)
C51 0.0378(15) 0.0347(12) 0.0363(13) -0.0093(10) -0.0012(10) -0.0102(11)
N8 0.0056(16) 0.0157(14) 0.0183(15) -0.0106(12) -0.0023(12) -0.0033(12)
C1S 0.0056(16) 0.0157(14) 0.0183(15) -0.0106(12) -0.0023(12) -0.0033(12)
O5 0.042(2) 0.0475(19) 0.0339(17) -0.0040(14) -0.0074(15) -0.0064(16)
O6 0.030(2) 0.066(3) 0.062(3) -0.033(2) -0.0164(18) 0.0026(18)
C1 0.0194(10) 0.0186(8) 0.0155(8) 0.0020(6) -0.0026(7) 0.0010(7)
C2 0.0171(10) 0.0204(8) 0.0127(8) 0.0005(6) -0.0017(6) -0.0006(7)
C3 0.0147(9) 0.0194(8) 0.0134(8) -0.0005(6) -0.0033(6) -0.0007(7)
C4 0.0187(10) 0.0167(8) 0.0123(8) -0.0002(6) 0.0002(6) 0.0029(7)
C5 0.0180(10) 0.0189(8) 0.0150(8) -0.0011(6) -0.0017(6) 0.0021(7)
C6 0.0176(10) 0.0171(8) 0.0221(9) 0.0002(7) -0.0003(7) 0.0007(7)
C7 0.0230(11) 0.0196(8) 0.0173(8) 0.0040(7) 0.0013(7) 0.0041(7)
C8 0.0267(11) 0.0249(9) 0.0143(8) -0.0009(7) -0.0040(7) 0.0030(8)
C9 0.0224(10) 0.0199(8) 0.0177(8) -0.0019(7) -0.0041(7) -0.0009(7)
C10 0.0161(9) 0.0203(8) 0.0133(8) -0.0001(6) -0.0029(6) -0.0018(7)
C11 0.0222(10) 0.0189(8) 0.0159(8) 0.0007(7) -0.0007(7) -0.0025(7)
C12 0.0230(11) 0.0189(8) 0.0183(8) -0.0015(7) -0.0005(7) -0.0016(7)
C13 0.0193(10) 0.0210(8) 0.0115(7) -0.0006(6) -0.0026(6) -0.0009(7)
C14 0.0163(10) 0.0198(8) 0.0127(8) 0.0003(6) -0.0025(6) 0.0001(7)
C15 0.0224(10) 0.0175(8) 0.0156(8) 0.0022(6) -0.0029(7) -0.0028(7)
C16 0.0450(17) 0.0319(12) 0.0724(19) 0.0352(13) 0.0333(14) 0.0180(12)
C17A 0.039(3) 0.024(2) 0.028(2) 0.0050(15) -0.0045(17) -0.0009(17)
C17B 0.036(3) 0.014(2) 0.027(2) -0.0008(16) 0.0029(19) 0.0036(18)
C18 0.0171(10) 0.0179(8) 0.0142(8) -0.0022(6) -0.0004(6) -0.0023(7)
C19 0.0240(11) 0.0188(8) 0.0160(8) 0.0011(7) -0.0022(7) 0.0000(7)
C20 0.0219(10) 0.0172(8) 0.0209(9) -0.0006(7) -0.0056(7) 0.0029(7)
C21 0.0164(10) 0.0150(7) 0.0173(8) -0.0038(6) -0.0028(6) -0.0009(7)
C22 0.0169(10) 0.0164(8) 0.0259(9) -0.0071(7) -0.0039(7) 0.0017(7)
C23 0.0129(9) 0.0170(8) 0.0261(9) -0.0079(7) -0.0014(7) 0.0018(7)
C24 0.0166(10) 0.0143(7) 0.0173(8) -0.0035(6) -0.0011(6) -0.0010(7)
C25 0.0164(10) 0.0186(8) 0.0161(8) -0.0031(6) 0.0024(6) -0.0007(7)
C26 0.0198(10) 0.0179(8) 0.0152(8) -0.0013(6) -0.0012(7) -0.0011(7)
C27 0.0159(9) 0.0152(7) 0.0137(8) -0.0018(6) -0.0022(6) -0.0005(6)
C28 0.0147(9) 0.0142(7) 0.0139(8) -0.0034(6) -0.0025(6) -0.0011(6)
C29 0.0153(9) 0.0166(8) 0.0160(8) -0.0028(6) -0.0018(6) 0.0018(7)
C30 0.0153(9) 0.0185(8) 0.0147(8) -0.0025(6) -0.0002(6) 0.0009(7)
C31 0.0167(9) 0.0156(8) 0.0137(8) -0.0025(6) -0.0019(6) -0.0016(7)
C32 0.0143(9) 0.0146(7) 0.0141(8) -0.0030(6) -0.0011(6) -0.0011(6)
C33 0.0139(9) 0.0139(7) 0.0136(8) -0.0023(6) -0.0013(6) -0.0008(6)
C34 0.0134(9) 0.0139(7) 0.0176(8) 0.0004(6) -0.0020(6) -0.0012(6)
C35 0.0191(10) 0.0171(8) 0.0158(8) -0.0028(6) -0.0025(7) -0.0006(7)
C36 0.0180(10) 0.0187(8) 0.0168(8) -0.0002(6) -0.0047(7) -0.0001(7)
C37 0.0155(9) 0.0148(7) 0.0172(8) 0.0003(6) -0.0022(6) -0.0017(7)
C38 0.0142(9) 0.0156(8) 0.0189(8) 0.0016(6) -0.0026(6) -0.0023(7)
C39 0.0165(10) 0.0141(8) 0.0204(9) 0.0008(6) -0.0018(7) 0.0019(7)
C40 0.0161(9) 0.0144(8) 0.0191(8) -0.0015(6) -0.0013(6) -0.0004(7)
C41 0.0142(9) 0.0142(7) 0.0184(8) -0.0011(6) -0.0014(6) -0.0006(6)
C42 0.0141(9) 0.0191(8) 0.0190(8) -0.0016(6) -0.0020(6) 0.0034(7)
C43 0.0201(10) 0.0207(9) 0.0263(9) -0.0011(7) -0.0050(7) 0.0008(7)
C44 0.0261(12) 0.0291(10) 0.0315(11) -0.0053(8) -0.0128(9) 0.0008(9)
C45 0.0291(12) 0.0363(11) 0.0240(10) -0.0001(8) -0.0116(8) 0.0078(9)
C46 0.0259(12) 0.0264(10) 0.0256(10) 0.0061(8) -0.0051(8) 0.0043(8)
C47 0.0195(10) 0.0207(9) 0.0227(9) 0.0016(7) -0.0024(7) -0.0002(7)
C48 0.0201(10) 0.0180(8) 0.0178(8) -0.0001(6) -0.0017(7) 0.0003(7)
C49 0.0328(13) 0.0218(9) 0.0195(9) -0.0021(7) -0.0071(8) 0.0046(9)
C50 0.0419(15) 0.0288(11) 0.0287(11) -0.0112(9) -0.0133(10) 0.0093(10)
N1 0.0296(10) 0.0241(8) 0.0190(8) -0.0015(6) 0.0024(7) 0.0002(7)
N2 0.0195(9) 0.0199(7) 0.0146(7) 0.0018(6) -0.0014(6) 0.0006(6)
N3 0.0173(8) 0.0209(7) 0.0139(7) 0.0003(5) -0.0012(6) 0.0000(6)
N4 0.0156(8) 0.0150(7) 0.0170(7) -0.0005(5) -0.0019(5) 0.0003(6)
N5 0.0176(8) 0.0149(7) 0.0171(7) -0.0020(5) -0.0018(6) 0.0006(6)
N6 0.0288(10) 0.0223(8) 0.0234(8) 0.0006(6) -0.0022(7) 0.0048(7)
O1 0.0272(8) 0.0160(6) 0.0181(6) -0.0027(5) -0.0045(5) 0.0049(5)
O2 0.0275(8) 0.0165(6) 0.0252(7) 0.0054(5) 0.0058(6) 0.0039(5)

loop_
_atom_type_symbol
_atom_type_description
_atom_type_scat_dispersion_real
_atom_type_scat_dispersion_imag
_atom_type_scat_source
C C 0.0033 0.0016 'International Tables Vol C Tables 4.2.6.8 and 6.1.1.4'
H H 0.0000 0.0000 'International Tables Vol C Tables 4.2.6.8 and 6.1.1.4'
N N 0.0061 0.0033 'International Tables Vol C Tables 4.2.6.8 and 6.1.1.4'
O O 0.0106 0.0060 'International Tables Vol C Tables 4.2.6.8 and 6.1.1.4'
D D 0.0000 0.0000 'International Tables Vol C Tables 4.2.6.8 and 6.1.1.4'

loop_
_geom_angle_atom_site_label_1
_geom_angle_atom_site_label_2
_geom_angle_atom_site_label_3
_geom_angle
_geom_angle_site_symmetry_1
_geom_angle_site_symmetry_3
O3 N7 O4 122.7(2) . .
O3 N7 C51 118.8(2) . .
O4 N7 C51 118.5(2) . .
O6 N8 O5 128.2(4) . .
O6 N8 C1S 108.4(5) . 2
O5 N8 C1S 123.3(4) . 2
O6 N8 N8 108.4(5) . 2
O5 N8 N8 123.3(4) . 2
C1S N8 N8 0.0(4) 2 2
N2 C1 O2 121.56(15) . .
N2 C1 C2 124.44(16) . .
O2 C1 C2 113.98(15) . .
C3 C2 C15 122.73(15) . .
C3 C2 C1 119.19(16) . .
C15 C2 C1 118.08(15) . .
C2 C3 C10 117.48(15) . .
C2 C3 C4 121.31(15) . .
C10 C3 C4 121.02(15) . .
C5 C4 C9 119.53(16) . .
C5 C4 C3 122.42(15) . .
C9 C4 C3 118.05(16) . .
H5 C5 C6 120.0(13) . .
H5 C5 C4 119.9(13) . .
C6 C5 C4 120.00(17) . .
H6 C6 C7 120.4(13) . .
H6 C6 C5 119.4(13) . .
C7 C6 C5 120.18(18) . .
H7 C7 C8 119.2(13) . .
H7 C7 C6 120.6(13) . .
C8 C7 C6 120.21(16) . .
H8 C8 C7 119.2(12) . .
H8 C8 C9 121.1(12) . .
C7 C8 C9 119.70(17) . .
H21 C9 C8 119.4(14) . .
H21 C9 C4 120.2(14) . .
C8 C9 C4 120.37(17) . .
C11 C10 C14 117.21(16) . .
C11 C10 C3 124.00(16) . .
C14 C10 C3 118.78(16) . .
H11 C11 C12 120.8(13) . .
H11 C11 C10 119.3(13) . .
C12 C11 C10 119.85(16) . .
H12 C12 C11 119.3(14) . .
H12 C12 C13 121.3(14) . .
C11 C12 C13 119.28(17) . .
N3 C13 C12 122.15(16) . .
N3 C13 C18 118.77(15) . .
C12 C13 C18 118.92(16) . .
N3 C14 N2 114.71(15) . .
N3 C14 C10 122.70(16) . .
N2 C14 C10 122.58(16) . .
N1 C15 C2 177.79(19) . .
C17A C16 C17B 58.6(3) . .
C17A C16 O2 120.8(3) . .
C17B C16 O2 110.4(3) . .
C19 C18 C31 119.28(16) . .
C19 C18 C13 117.11(15) . .
C31 C18 C13 123.57(16) . .
H19 C19 C20 122.5(13) . .
H19 C19 C18 115.5(13) . .
C20 C19 C18 121.88(16) . .
H20 C20 C19 121.2(12) . .
H20 C20 C21 118.2(12) . .
C19 C20 C21 120.67(17) . .
C20 C21 C32 118.82(16) . .
C20 C21 C22 121.85(16) . .
C32 C21 C22 119.33(15) . .
H22 C22 C23 121.3(13) . .
H22 C22 C21 117.4(13) . .
C23 C22 C21 121.34(17) . .
H23 C23 C22 119.5(13) . .
H23 C23 C24 119.5(13) . .
C22 C23 C24 121.07(17) . .
C25 C24 C33 118.81(16) . .
C25 C24 C23 121.62(16) . .
C33 C24 C23 119.55(15) . .
H25 C25 C26 121.2(12) . .
H25 C25 C24 118.1(12) . .
C26 C25 C24 120.72(16) . .
H26 C26 C25 119.4(13) . .
H26 C26 C27 119.3(13) . .
C25 C26 C27 121.15(16) . .
C26 C27 C28 119.68(16) . .
C26 C27 C34 117.35(15) . .
C28 C27 C34 122.96(15) . .
C27 C28 C33 118.80(15) . .
C27 C28 C29 123.52(16) . .
C33 C28 C29 117.60(15) . .
H29 C29 C30 118.9(11) . .
H29 C29 C28 119.5(11) . .
C30 C29 C28 121.62(16) . .
H30 C30 C29 119.9(13) . .
H30 C30 C31 117.9(13) . .
C29 C30 C31 122.15(17) . .
C18 C31 C32 119.05(16) . .
C18 C31 C30 123.75(16) . .
C32 C31 C30 117.15(15) . .
C31 C32 C21 120.23(15) . .
C31 C32 C33 120.44(15) . .
C21 C32 C33 119.33(15) . .
C24 C33 C28 120.52(15) . .
C24 C33 C32 119.30(15) . .
C28 C33 C32 120.17(15) . .
N4 C34 C35 122.43(15) . .
N4 C34 C27 118.38(15) . .
C35 C34 C27 119.14(15) . .
H35 C35 C36 121.4(13) . .
H35 C35 C34 119.0(13) . .
C36 C35 C34 119.56(16) . .
H36 C36 C35 118.3(12) . .
H36 C36 C37 122.1(12) . .
C35 C36 C37 119.67(16) . .
C36 C37 C41 117.24(15) . .
C36 C37 C38 123.78(16) . .
C41 C37 C38 118.95(15) . .
C39 C38 C37 117.46(16) . .
C39 C38 C42 121.58(16) . .
C37 C38 C42 120.91(15) . .
C38 C39 C48 122.33(16) . .
C38 C39 C40 119.14(15) . .
C48 C39 C40 118.46(16) . .
N5 C40 O1 121.31(16) . .
N5 C40 C39 124.37(16) . .
O1 C40 C39 114.31(15) . .
N4 C41 N5 114.64(15) . .
N4 C41 C37 122.88(15) . .
N5 C41 C37 122.48(15) . .
C43 C42 C47 119.48(17) . .
C43 C42 C38 118.61(16) . .
C47 C42 C38 121.87(16) . .
H43 C43 C44 116.5(14) . .
H43 C43 C42 122.8(13) . .
C44 C43 C42 120.62(18) . .
H44 C44 C43 116.8(13) . .
H44 C44 C45 123.5(13) . .
C43 C44 C45 119.65(19) . .
H45 C45 C46 119.5(14) . .
H45 C45 C44 120.6(14) . .
C46 C45 C44 119.90(18) . .
H46 C46 C45 117.9(14) . .
H46 C46 C47 121.3(14) . .
C45 C46 C47 120.74(19) . .
H47 C47 C46 120.9(12) . .
H47 C47 C42 119.4(12) . .
C46 C47 C42 119.61(18) . .
N6 C48 C39 179.0(2) . .
H49B C49 H49A 111.2(19) . .
H49B C49 O1 105.8(15) . .
H49A C49 O1 108.5(12) . .
H49B C49 C50 111.9(15) . .
H49A C49 C50 112.4(12) . .
O1 C49 C50 106.75(16) . .
H50A C50 H50C 106(2) . .
H50A C50 H50B 108(2) . .
H50C C50 H50B 112(2) . .
H50A C50 C49 108.2(16) . .
H50C C50 C49 112.0(17) . .
H50B C50 C49 109.9(15) . .
C1 N2 C14 117.34(15) . .
C13 N3 C14 118.52(15) . .
C34 N4 C41 118.05(15) . .
C40 N5 C41 117.41(15) . .
C40 O1 C49 117.26(14) . .
C1 O2 C16 117.34(16) . .

loop_
_geom_bond_atom_site_label_1
_geom_bond_atom_site_label_2
_geom_bond_distance
_geom_bond_site_symmetry_2
O4 N7 1.214(2) .
N7 O3 1.210(2) .
N7 C51 1.469(3) .
N8 O6 1.001(5) .
N8 O5 1.275(5) .
N8 C1S 1.417(6) 2
N8 N8 1.417(6) 2
H19 C19 0.96(2) .
H22 C22 1.01(2) .
H29 C29 1.007(19) .
H20 C20 1.00(2) .
H26 C26 1.00(2) .
H23 C23 1.00(2) .
H30 C30 0.97(2) .
H25 C25 1.04(2) .
H36 C36 0.96(2) .
H7 C7 0.98(2) .
H47 C47 1.01(2) .
H43 C43 1.02(2) .
H6 C6 0.98(2) .
H46 C46 0.99(2) .
H35 C35 0.96(2) .
H8 C8 1.02(2) .
H12 C12 1.03(2) .
H5 C5 0.96(2) .
H11 C11 0.97(2) .
H45 C45 1.02(2) .
H44 C44 0.96(2) .
H50B C50 1.03(3) .
H49A C49 1.04(2) .
H50A C50 0.98(3) .
H50C C50 1.01(3) .
H49B C49 0.93(2) .
H21 C9 0.98(3) .
C1 N2 1.304(2) .
C1 O2 1.337(2) .
C1 C2 1.439(2) .
C2 C3 1.372(2) .
C2 C15 1.434(2) .
C3 C10 1.429(2) .
C3 C4 1.491(2) .
C4 C5 1.390(3) .
C4 C9 1.393(2) .
C5 C6 1.389(2) .
C6 C7 1.387(3) .
C7 C8 1.383(3) .
C8 C9 1.392(3) .
C10 C11 1.403(2) .
C10 C14 1.420(2) .
C11 C12 1.367(2) .
C12 C13 1.418(2) .
C13 N3 1.332(2) .
C13 C18 1.484(2) .
C14 N3 1.356(2) .
C14 N2 1.370(2) .
C15 N1 1.145(2) .
C16 C17A 1.318(5) .
C16 C17B 1.414(5) .
C16 O2 1.440(2) .
C18 C19 1.392(3) .
C18 C31 1.418(2) .
C19 C20 1.378(3) .
C20 C21 1.399(2) .
C21 C32 1.425(2) .
C21 C22 1.436(2) .
C22 C23 1.336(3) .
C23 C24 1.439(2) .
C24 C25 1.402(2) .
C24 C33 1.419(2) .
C25 C26 1.382(2) .
C26 C27 1.401(2) .
C27 C28 1.412(2) .
C27 C34 1.485(2) .
C28 C33 1.421(2) .
C28 C29 1.429(2) .
C29 C30 1.356(2) .
C30 C31 1.432(2) .
C31 C32 1.421(2) .
C32 C33 1.433(2) .
C34 N4 1.335(2) .
C34 C35 1.416(2) .
C35 C36 1.360(2) .
C36 C37 1.408(2) .
C37 C41 1.420(2) .
C37 C38 1.427(2) .
C38 C39 1.375(2) .
C38 C42 1.486(2) .
C39 C48 1.433(2) .
C39 C40 1.439(2) .
C40 N5 1.305(2) .
C40 O1 1.335(2) .
C41 N4 1.356(2) .
C41 N5 1.370(2) .
C42 C43 1.393(3) .
C42 C47 1.396(2) .
C43 C44 1.385(3) .
C44 C45 1.392(3) .
C45 C46 1.383(3) .
C46 C47 1.386(3) .
C48 N6 1.148(2) .
C49 O1 1.451(2) .
C49 C50 1.505(3) .

loop_
_geom_torsion_atom_site_label_1
_geom_torsion_atom_site_label_2
_geom_torsion_atom_site_label_3
_geom_torsion_atom_site_label_4
_geom_torsion
N2 C1 C2 C3 1.2(3)
O2 C1 C2 C3 179.76(16)
N2 C1 C2 C15 -179.16(17)
O2 C1 C2 C15 -0.6(2)
C15 C2 C3 C10 -177.30(16)
C1 C2 C3 C10 2.3(3)
C15 C2 C3 C4 7.6(3)
C1 C2 C3 C4 -172.72(16)
C2 C3 C4 C5 -112.7(2)
C10 C3 C4 C5 72.4(2)
C2 C3 C4 C9 68.3(2)
C10 C3 C4 C9 -106.6(2)
C9 C4 C5 H5 176.0(15)
C3 C4 C5 H5 -3.0(15)
C9 C4 C5 C6 -0.1(3)
C3 C4 C5 C6 -179.07(16)
H5 C5 C6 H6 3(2)
C4 C5 C6 H6 179.1(15)
H5 C5 C6 C7 -175.3(15)
C4 C5 C6 C7 0.7(3)
H6 C6 C7 H7 0(2)
C5 C6 C7 H7 178.5(15)
H6 C6 C7 C8 -179.1(15)
C5 C6 C7 C8 -0.7(3)
H7 C7 C8 H8 2(2)
C6 C7 C8 H8 -179.2(14)
H7 C7 C8 C9 -179.2(15)
C6 C7 C8 C9 -0.1(3)
H8 C8 C9 H21 2(2)
C7 C8 C9 H21 -177.2(16)
H8 C8 C9 C4 179.9(14)
C7 C8 C9 C4 0.7(3)
C5 C4 C9 H21 177.3(17)
C3 C4 C9 H21 -3.7(17)
C5 C4 C9 C8 -0.7(3)
C3 C4 C9 C8 178.39(17)
C2 C3 C10 C11 176.06(17)
C4 C3 C10 C11 -8.9(3)
C2 C3 C10 C14 -4.8(3)
C4 C3 C10 C14 170.31(16)
C14 C10 C11 H11 179.8(15)
C3 C10 C11 H11 -1.0(15)
C14 C10 C11 C12 -1.7(3)
C3 C10 C11 C12 177.52(18)
H11 C11 C12 H12 -1(2)
C10 C11 C12 H12 -179.5(16)
H11 C11 C12 C13 175.3(15)
C10 C11 C12 C13 -3.2(3)
H12 C12 C13 N3 -178.2(16)
C11 C12 C13 N3 5.6(3)
H12 C12 C13 C18 6.5(17)
C11 C12 C13 C18 -169.72(17)
C11 C10 C14 N3 4.8(3)
C3 C10 C14 N3 -174.43(16)
C11 C10 C14 N2 -176.68(16)
C3 C10 C14 N2 4.1(3)
C3 C2 C15 N1 132(5)
C1 C2 C15 N1 -48(5)
N3 C13 C18 C19 -140.24(18)
C12 C13 C18 C19 35.2(2)
N3 C13 C18 C31 37.6(3)
C12 C13 C18 C31 -146.94(18)
C31 C18 C19 H19 -177.1(14)
C13 C18 C19 H19 0.8(15)
C31 C18 C19 C20 -1.3(3)
C13 C18 C19 C20 176.61(17)
H19 C19 C20 H20 -6(2)
C18 C19 C20 H20 178.7(14)
H19 C19 C20 C21 174.7(15)
C18 C19 C20 C21 -0.8(3)
H20 C20 C21 C32 -178.4(14)
C19 C20 C21 C32 1.2(3)
H20 C20 C21 C22 1.2(14)
C19 C20 C21 C22 -179.19(17)
C20 C21 C22 H22 0.7(15)
C32 C21 C22 H22 -179.7(14)
C20 C21 C22 C23 -178.63(17)
C32 C21 C22 C23 1.0(3)
H22 C22 C23 H23 -3(2)
C21 C22 C23 H23 176.8(15)
H22 C22 C23 C24 178.0(15)
C21 C22 C23 C24 -2.7(3)
H23 C23 C24 C25 4.0(15)
C22 C23 C24 C25 -176.57(17)
H23 C23 C24 C33 -177.7(15)
C22 C23 C24 C33 1.8(3)
C33 C24 C25 H25 174.3(15)
C23 C24 C25 H25 -7.3(15)
C33 C24 C25 C26 -3.4(3)
C23 C24 C25 C26 174.94(17)
H25 C25 C26 H26 10(2)
C24 C25 C26 H26 -172.4(15)
H25 C25 C26 C27 -175.5(15)
C24 C25 C26 C27 2.2(3)
H26 C26 C27 C28 177.3(14)
C25 C26 C27 C28 2.7(3)
H26 C26 C27 C34 -2.2(15)
C25 C26 C27 C34 -176.70(16)
C26 C27 C28 C33 -6.2(2)
C34 C27 C28 C33 173.23(15)
C26 C27 C28 C29 170.46(16)
C34 C27 C28 C29 -10.1(3)
C27 C28 C29 H29 -4.1(13)
C33 C28 C29 H29 172.6(12)
C27 C28 C29 C30 176.34(16)
C33 C28 C29 C30 -7.0(2)
H29 C29 C30 H30 3(2)
C28 C29 C30 H30 -177.8(16)
H29 C29 C30 C31 179.1(12)
C28 C29 C30 C31 -1.4(3)
C19 C18 C31 C32 3.0(3)
C13 C18 C31 C32 -174.77(15)
C19 C18 C31 C30 -174.36(17)
C13 C18 C31 C30 7.9(3)
H30 C30 C31 C18 1.7(16)
C29 C30 C31 C18 -174.83(17)
H30 C30 C31 C32 -175.7(16)
C29 C30 C31 C32 7.8(3)
C18 C31 C32 C21 -2.6(2)
C30 C31 C32 C21 174.90(15)
C18 C31 C32 C33 176.69(15)
C30 C31 C32 C33 -5.8(2)
C20 C21 C32 C31 0.5(2)
C22 C21 C32 C31 -179.07(16)
C20 C21 C32 C33 -178.79(16)
C22 C21 C32 C33 1.6(2)
C25 C24 C33 C28 -0.2(2)
C23 C24 C33 C28 -178.55(16)
C25 C24 C33 C32 179.19(16)
C23 C24 C33 C32 0.8(2)
C27 C28 C33 C24 4.9(2)
C29 C28 C33 C24 -171.92(15)
C27 C28 C33 C32 -174.44(15)
C29 C28 C33 C32 8.7(2)
C31 C32 C33 C24 178.25(15)
C21 C32 C33 C24 -2.4(2)
C31 C32 C33 C28 -2.4(2)
C21 C32 C33 C28 176.93(15)
C26 C27 C34 N4 140.01(17)
C28 C27 C34 N4 -39.4(2)
C26 C27 C34 C35 -37.6(2)
C28 C27 C34 C35 143.03(18)
N4 C34 C35 H35 179.8(15)
C27 C34 C35 H35 -2.7(15)
N4 C34 C35 C36 3.6(3)
C27 C34 C35 C36 -178.95(16)
H35 C35 C36 H36 2(2)
C34 C35 C36 H36 178.5(15)
H35 C35 C36 C37 -177.8(16)
C34 C35 C36 C37 -1.7(3)
H36 C36 C37 C41 177.8(15)
C35 C36 C37 C41 -1.9(3)
H36 C36 C37 C38 0.0(15)
C35 C36 C37 C38 -179.78(17)
C36 C37 C38 C39 173.79(17)
C41 C37 C38 C39 -4.0(3)
C36 C37 C38 C42 -8.7(3)
C41 C37 C38 C42 173.52(16)
C37 C38 C39 C48 178.25(17)
C42 C38 C39 C48 0.7(3)
C37 C38 C39 C40 1.4(3)
C42 C38 C39 C40 -176.13(17)
C38 C39 C40 N5 2.6(3)
C48 C39 C40 N5 -174.42(17)
C38 C39 C40 O1 -177.93(16)
C48 C39 C40 O1 5.1(2)
C36 C37 C41 N4 4.2(3)
C38 C37 C41 N4 -177.81(16)
C36 C37 C41 N5 -174.76(16)
C38 C37 C41 N5 3.2(3)
C39 C38 C42 C43 121.2(2)
C37 C38 C42 C43 -56.2(2)
C39 C38 C42 C47 -56.6(3)
C37 C38 C42 C47 125.99(19)
C47 C42 C43 H43 175.4(16)
C38 C42 C43 H43 -2.4(16)
C47 C42 C43 C44 -1.0(3)
C38 C42 C43 C44 -178.86(19)
H43 C43 C44 H44 4(2)
C42 C43 C44 H44 -179.5(15)
H43 C43 C44 C45 -176.0(15)
C42 C43 C44 C45 0.7(3)
H44 C44 C45 H45 1(2)
C43 C44 C45 H45 -179.3(17)
H44 C44 C45 C46 -179.8(16)
C43 C44 C45 C46 0.1(3)
H45 C45 C46 H46 -4(2)
C44 C45 C46 H46 176.9(16)
H45 C45 C46 C47 178.8(16)
C44 C45 C46 C47 -0.6(3)
H46 C46 C47 H47 1(2)
C45 C46 C47 H47 178.1(15)
H46 C46 C47 C42 -177.1(16)
C45 C46 C47 C42 0.2(3)
C43 C42 C47 H47 -177.4(14)
C38 C42 C47 H47 0.4(15)
C43 C42 C47 C46 0.5(3)
C38 C42 C47 C46 178.35(18)
C38 C39 C48 N6 -101(12)
C40 C39 C48 N6 76(12)
H49B C49 C50 H50A -63(2)
H49A C49 C50 H50A 63(2)
O1 C49 C50 H50A -178.1(18)
H49B C49 C50 H50C -180(2)
H49A C49 C50 H50C -54(2)
O1 C49 C50 H50C 64.8(19)
H49B C49 C50 H50B 55(2)
H49A C49 C50 H50B -179(2)
O1 C49 C50 H50B -60.1(16)
O2 C1 N2 C14 179.47(16)
C2 C1 N2 C14 -2.1(3)
N3 C14 N2 C1 177.99(16)
C10 C14 N2 C1 -0.6(3)
C12 C13 N3 C14 -2.6(3)
C18 C13 N3 C14 172.73(15)
N2 C14 N3 C13 178.71(16)
C10 C14 N3 C13 -2.7(3)
C35 C34 N4 C41 -1.4(3)
C27 C34 N4 C41 -178.89(15)
N5 C41 N4 C34 176.50(15)
C37 C41 N4 C34 -2.6(3)
O1 C40 N5 C41 177.02(16)
C39 C40 N5 C41 -3.5(3)
N4 C41 N5 C40 -178.48(16)
C37 C41 N5 C40 0.6(3)
N5 C40 O1 C49 -0.4(3)
C39 C40 O1 C49 -179.93(17)
H49B C49 O1 C40 69.7(16)
H49A C49 O1 C40 -49.7(13)
C50 C49 O1 C40 -171.01(18)
N2 C1 O2 C16 4.8(3)
C2 C1 O2 C16 -173.8(2)
C17A C16 O2 C1 -99.0(3)
C17B C16 O2 C1 -163.8(3)
